data_4321833
loop_
_publ_author_name
'Robert P. Hammond'
'Michael Cavaluzzi'
'Robert C. Haushalter'
'Jon A. Zubieta'

_publ_contact_author
;
     Dr. J. Zubieta
     1-014 Centre for Science and Technology
     Syracuse University
     Syracuse, NY        13244-4100
;
_publ_contact_author_email jazubiet@syr.edu
_publ_contact_author_fax (315)443-4070
_publ_contact_author_phone (315)443-2547
_publ_section_title
;
 Investigations of the Copper Bromide-2,2'-Dipyridyl System: Hydrothermal
 Synthesis and Structural Characterization of Molecular Cu3Br4(C10H8N2)2,
 One-Dimensional CuBr2(C10H8N2), and Two-Dimensional
 [Cu2(OH)2(C10H8N2)2][Cu4Br6]
;
_journal_name_full 'Inorganic Chemistry'
_journal_page_first 1288
_journal_page_last 1292
_journal_paper_doi 10.1021/ic980997v
_journal_volume 38
_journal_year 1999
_chemical_compound_source
;
Hydrothermal reaction of copper (I) bromide, copper(II) bromide, and 
(2,2')-dipyridyl
;
_chemical_formula_sum 'C20 H16 Br4 Cu3 N4'
_chemical_formula_weight 822.63
_chemical_name_systematic ?
_space_group_IT_number 2
_symmetry_cell_setting triclinic
_symmetry_space_group_name_Hall '-P 1'
_symmetry_space_group_name_H-M 'P -1'
_atom_sites_solution_hydrogens geom
_atom_sites_solution_primary direct
_atom_sites_solution_secondary difmap
_audit_creation_method SHELXL
_cell_angle_alpha 61.965(5)
_cell_angle_beta 68.346(5)
_cell_angle_gamma 69.523(5)
_cell_formula_units_Z 2
_cell_length_a 10.604(2)
_cell_length_b 11.642(3)
_cell_length_c 11.688(3)
_cell_measurement_temperature 120(2)
_cell_volume 1156.0(5)
_computing_data_collection 'SMART (Siemens, 1995)'
_computing_structure_refinement 'SHELXL-96 (Sheldrick, 1996)'
_computing_structure_solution 'SHELXS-86 (Sheldrick, 1990)'
_diffrn_ambient_temperature 120(2)
_diffrn_measurement_device 'Siemens SMART System'
_diffrn_measurement_method q-2\q
_diffrn_radiation_monochromator graphite
_diffrn_radiation_source 'fine-focus sealed tube'
_diffrn_radiation_type MoK\a
_diffrn_radiation_wavelength 0.71073
_diffrn_reflns_av_R_equivalents 0.0278
_diffrn_reflns_av_sigmaI/netI 0.0616
_diffrn_reflns_limit_h_max 13
_diffrn_reflns_limit_h_min -14
_diffrn_reflns_limit_k_max 14
_diffrn_reflns_limit_k_min -14
_diffrn_reflns_limit_l_max 15
_diffrn_reflns_limit_l_min -8
_diffrn_reflns_number 7431
_diffrn_reflns_theta_max 28.28
_diffrn_reflns_theta_min 2.03
_exptl_absorpt_coefficient_mu 9.664
_exptl_absorpt_correction_T_max 1.000000
_exptl_absorpt_correction_T_min 0.619520
_exptl_absorpt_correction_type SADABS
_exptl_crystal_colour 'dark purple'
_exptl_crystal_density_diffrn 2.363
_exptl_crystal_density_meas ?
_exptl_crystal_description 'irregular prism'
_exptl_crystal_F_000 782
_exptl_crystal_size_max 0.18
_exptl_crystal_size_mid 0.10
_exptl_crystal_size_min 0.06
_refine_diff_density_max 0.888
_refine_diff_density_min -0.774
_refine_diff_density_rms 0.179
_refine_ls_extinction_coef 0.0061(4)
_refine_ls_extinction_expression Fc^*^=kFc[1+0.001xFc^2^\l^3^/sin(2\q)]^-1/4^
_refine_ls_extinction_method SHELXL
_refine_ls_goodness_of_fit_all 1.051
_refine_ls_goodness_of_fit_obs 1.092
_refine_ls_hydrogen_treatment 'Not refined'
_refine_ls_matrix_type full
_refine_ls_number_parameters 281
_refine_ls_number_reflns 5094
_refine_ls_number_restraints 0
_refine_ls_restrained_S_all 1.051
_refine_ls_restrained_S_obs 1.092
_refine_ls_R_factor_all 0.0582
_refine_ls_R_factor_obs 0.0408
_refine_ls_shift/esd_max -0.001
_refine_ls_shift/esd_mean 0.000
_refine_ls_structure_factor_coef Fsqd
_refine_ls_weighting_details 'w=1/[\s^2^(Fo^2^)+(0.0396P)^2^+0.0000P] where P=(Fo^2^+2Fc^2^)/3'
_refine_ls_weighting_scheme calc
_refine_ls_wR_factor_all 0.0947
_refine_ls_wR_factor_obs 0.0877
_reflns_number_observed 4088
_reflns_number_total 5094
_reflns_observed_criterion >2sigma(I)
_cod_data_source_file ic980997v_2.cif
_cod_data_source_block (1)
_cod_depositor_comments
;
The following automatic conversions were performed:

'_geom_bond_publ_flag' value 'Y' changed to 'y' according to the
built-in table from CIF Core dictionary named 'cif_core.dic' version
2.4.1 from 2010-06-29.

Automatic conversion script
Id: cif_fix_values 1673 2011-04-08 12:14:43Z adriana 

The following automatic conversions were performed:

'_exptl_crystal_density_meas' value 'not measured' was changed to '?'
- the value is perceived as not measured.

Automatic conversion script
Id: cif_fix_values 3008 2015-01-20 13:52:24Z robertas 

The following automatic conversions were performed:

'_refine_ls_weighting_scheme' value 'calc
w=1/[\s^2^(Fo^2^)+(0.0396P)^2^+0.0000P] where P=(Fo^2^+2Fc^2^)/3' was
changed to 'calc'. New tag '_refine_ls_weighting_details' was
created. The value of the new tag was set to
'w=1/[\s^2^(Fo^2^)+(0.0396P)^2^+0.0000P] where P=(Fo^2^+2Fc^2^)/3'.

Automatic conversion script
Id: cif_fix_values 3143 2015-03-26 13:38:13Z robertas 
;
_cod_original_cell_volume 1156.1(4)
_cod_database_code 4321833

loop_
_symmetry_equiv_pos_as_xyz
'x, y, z'
'-x, -y, -z'

loop_
_atom_site_aniso_label
_atom_site_aniso_U_11
_atom_site_aniso_U_22
_atom_site_aniso_U_33
_atom_site_aniso_U_23
_atom_site_aniso_U_13
_atom_site_aniso_U_12
Br1 0.0199(3) 0.0205(3) 0.0216(3) -0.0106(2) -0.0029(2) -0.0005(2)
Br2 0.0240(3) 0.0155(3) 0.0241(3) -0.0038(2) -0.0116(2) -0.0078(2)
Br3 0.0182(3) 0.0245(3) 0.0273(3) -0.0150(2) -0.0061(2) -0.0048(2)
Br4 0.0268(3) 0.0208(3) 0.0338(3) -0.0117(2) -0.0134(2) -0.0032(2)
Cu1 0.0159(3) 0.0204(3) 0.0142(3) -0.0071(3) -0.0015(2) -0.0081(2)
Cu2 0.0239(4) 0.0263(4) 0.0229(4) -0.0093(3) -0.0058(3) -0.0045(3)
Cu3 0.0321(4) 0.0226(4) 0.0205(4) -0.0097(3) -0.0032(3) -0.0043(3)
C1 0.023(3) 0.022(3) 0.018(3) -0.008(2) -0.006(2) -0.007(2)
C2 0.028(3) 0.021(3) 0.017(3) -0.008(2) -0.006(2) -0.002(2)
C3 0.028(3) 0.015(3) 0.017(3) -0.007(2) -0.002(2) -0.003(2)
C4 0.025(3) 0.017(3) 0.020(3) -0.007(2) -0.003(2) -0.007(2)
C5 0.019(3) 0.017(3) 0.016(3) -0.010(2) -0.003(2) -0.003(2)
C6 0.017(2) 0.015(2) 0.014(2) -0.012(2) -0.002(2) -0.001(2)
C7 0.024(3) 0.017(3) 0.022(3) -0.008(2) -0.003(2) -0.008(2)
C8 0.020(3) 0.023(3) 0.029(3) -0.014(2) -0.006(2) -0.007(2)
C9 0.017(3) 0.027(3) 0.019(3) -0.013(2) -0.007(2) -0.002(2)
C10 0.015(2) 0.021(3) 0.018(3) -0.008(2) 0.001(2) -0.007(2)
C11 0.021(3) 0.023(3) 0.022(3) -0.011(2) -0.004(2) -0.008(2)
C12 0.021(3) 0.044(4) 0.021(3) -0.022(3) -0.001(2) -0.008(2)
C13 0.015(3) 0.035(3) 0.016(3) -0.013(2) 0.003(2) -0.005(2)
C14 0.017(2) 0.019(3) 0.017(3) -0.004(2) -0.005(2) -0.006(2)
C15 0.016(2) 0.016(2) 0.014(2) -0.005(2) -0.007(2) -0.001(2)
C16 0.013(2) 0.012(2) 0.016(2) -0.006(2) -0.005(2) -0.002(2)
C17 0.019(3) 0.020(3) 0.017(3) -0.004(2) -0.006(2) -0.007(2)
C18 0.028(3) 0.016(3) 0.026(3) -0.007(2) -0.013(2) -0.005(2)
C19 0.028(3) 0.017(3) 0.021(3) -0.010(2) -0.011(2) 0.001(2)
C20 0.019(3) 0.023(3) 0.012(2) -0.009(2) 0.000(2) -0.004(2)
N1 0.020(2) 0.017(2) 0.014(2) -0.005(2) -0.006(2) -0.003(2)
N2 0.013(2) 0.017(2) 0.012(2) -0.007(2) 0.000(2) -0.004(2)
N3 0.013(2) 0.017(2) 0.014(2) -0.007(2) 0.000(2) -0.005(2)
N4 0.015(2) 0.019(2) 0.016(2) -0.007(2) -0.003(2) -0.004(2)

loop_
_atom_site_label
_atom_site_type_symbol
_atom_site_fract_x
_atom_site_fract_y
_atom_site_fract_z
_atom_site_U_iso_or_equiv
_atom_site_thermal_displace_type
_atom_site_occupancy
_atom_site_calc_flag
_atom_site_refinement_flags
_atom_site_disorder_group
Br1 Br -0.09707(5) 1.05894(5) 0.31448(5) 0.02151(14) Uani 1 d . .
Br2 Br 0.03669(5) 0.80920(5) 0.09581(5) 0.02003(13) Uani 1 d . .
Br3 Br 0.28521(5) 0.97978(5) 0.10122(6) 0.02105(14) Uani 1 d . .
Br4 Br 0.35120(6) 0.54164(5) 0.26071(6) 0.02542(15) Uani 1 d . .
Cu1 Cu -0.29493(6) 1.25878(6) 0.33664(6) 0.01612(15) Uani 1 d . .
Cu2 Cu 0.03747(7) 1.02502(7) 0.10912(7) 0.0248(2) Uani 1 d . .
Cu3 Cu 0.26068(8) 0.76484(7) 0.16395(7) 0.0260(2) Uani 1 d . .
C1 C -0.3034(5) 1.4693(5) 0.0512(5) 0.0201(11) Uani 1 d . .
H1 H -0.3592(5) 1.4235(5) 0.0503(5) 0.024 Uiso 1 calc R .
C2 C -0.2754(6) 1.5836(5) -0.0582(6) 0.0224(11) Uani 1 d . .
H2 H -0.3107(6) 1.6143(5) -0.1319(6) 0.027 Uiso 1 calc R .
C3 C -0.1922(6) 1.6528(5) -0.0556(5) 0.0212(11) Uani 1 d . .
H3 H -0.1731(6) 1.7317(5) -0.1269(5) 0.025 Uiso 1 calc R .
C4 C -0.1389(5) 1.6022(5) 0.0543(5) 0.0204(11) Uani 1 d . .
H4 H -0.0819(5) 1.6456(5) 0.0569(5) 0.025 Uiso 1 calc R .
C5 C -0.1713(5) 1.4858(5) 0.1607(5) 0.0166(10) Uani 1 d . .
C6 C -0.1192(5) 1.4241(5) 0.2827(5) 0.0138(10) Uani 1 d . .
C7 C -0.0209(5) 1.4682(5) 0.2959(6) 0.0205(11) Uani 1 d . .
H7 H 0.0144(5) 1.5412(5) 0.2274(6) 0.025 Uiso 1 calc R .
C8 C 0.0229(5) 1.4010(5) 0.4133(6) 0.0212(11) Uani 1 d . .
H8 H 0.0859(5) 1.4305(5) 0.4257(6) 0.025 Uiso 1 calc R .
C9 C -0.0269(5) 1.2903(5) 0.5118(5) 0.0194(11) Uani 1 d . .
H9 H 0.0022(5) 1.2442(5) 0.5908(5) 0.023 Uiso 1 calc R .
C10 C -0.1214(5) 1.2490(5) 0.4908(5) 0.0186(11) Uani 1 d . .
H10 H -0.1538(5) 1.1731(5) 0.5560(5) 0.022 Uiso 1 calc R .
C11 C -0.4600(5) 1.2961(5) 0.5970(5) 0.0206(11) Uani 1 d . .
H11 H -0.3883(5) 1.3316(5) 0.5864(5) 0.025 Uiso 1 calc R .
C12 C -0.5699(6) 1.2850(6) 0.7092(6) 0.0255(12) Uani 1 d . .
H12 H -0.5717(6) 1.3114(6) 0.7736(6) 0.031 Uiso 1 calc R .
C13 C -0.6781(5) 1.2336(6) 0.7238(6) 0.0235(12) Uani 1 d . .
H13 H -0.7525(5) 1.2234(6) 0.7990(6) 0.028 Uiso 1 calc R .
C14 C -0.6724(5) 1.1983(5) 0.6244(5) 0.0185(11) Uani 1 d . .
H14 H -0.7441(5) 1.1652(5) 0.6313(5) 0.022 Uiso 1 calc R .
C15 C -0.5596(5) 1.2122(5) 0.5146(5) 0.0153(10) Uani 1 d . .
C16 C -0.5437(5) 1.1765(5) 0.4032(5) 0.0139(10) Uani 1 d . .
C17 C -0.6422(5) 1.1246(5) 0.3990(5) 0.0185(11) Uani 1 d . .
H17 H -0.7235(5) 1.1126(5) 0.4667(5) 0.022 Uiso 1 calc R .
C18 C -0.6155(6) 1.0917(5) 0.2923(6) 0.0221(12) Uani 1 d . .
H18 H -0.6791(6) 1.0573(5) 0.2868(6) 0.026 Uiso 1 calc R .
C19 C -0.4936(6) 1.1102(5) 0.1932(6) 0.0211(11) Uani 1 d . .
H19 H -0.4747(6) 1.0889(5) 0.1203(6) 0.025 Uiso 1 calc R .
C20 C -0.4009(5) 1.1602(5) 0.2038(5) 0.0182(10) Uani 1 d . .
H20 H -0.3184(5) 1.1713(5) 0.1377(5) 0.022 Uiso 1 calc R .
N1 N -0.2536(4) 1.4207(4) 0.1595(4) 0.0169(9) Uani 1 d . .
N2 N -0.1673(4) 1.3156(4) 0.3786(4) 0.0142(8) Uani 1 d . .
N3 N -0.4530(4) 1.2575(4) 0.5033(4) 0.0147(8) Uani 1 d . .
N4 N -0.4257(4) 1.1938(4) 0.3072(4) 0.0163(9) Uani 1 d . .

loop_
_atom_type_symbol
_atom_type_description
_atom_type_scat_dispersion_real
_atom_type_scat_dispersion_imag
_atom_type_scat_source
C C 0.0033 0.0016 'International Tables Vol C Tables 4.2.6.8 and 6.1.1.4'
H H 0.0000 0.0000 'International Tables Vol C Tables 4.2.6.8 and 6.1.1.4'
N N 0.0061 0.0033 'International Tables Vol C Tables 4.2.6.8 and 6.1.1.4'
Cu Cu 0.3201 1.2651 'International Tables Vol C Tables 4.2.6.8 and 6.1.1.4'
Br Br -0.2901 2.4595 'International Tables Vol C Tables 4.2.6.8 and 6.1.1.4'

loop_
_geom_angle_atom_site_label_1
_geom_angle_atom_site_label_2
_geom_angle_atom_site_label_3
_geom_angle
_geom_angle_site_symmetry_1
_geom_angle_site_symmetry_3
_geom_angle_publ_flag
Cu2 Br1 Cu1 126.88(3) . . ?
Cu2 Br2 Cu3 129.51(3) 2_575 . ?
Cu2 Br2 Cu2 80.58(3) 2_575 . ?
Cu3 Br2 Cu2 72.88(3) . . ?
Cu3 Br3 Cu2 79.62(3) . . ?
N2 Cu1 N4 176.2(2) . . ?
N2 Cu1 N3 96.3(2) . . ?
N4 Cu1 N3 80.9(2) . . ?
N2 Cu1 N1 80.8(2) . . ?
N4 Cu1 N1 102.9(2) . . ?
N3 Cu1 N1 127.4(2) . . ?
N2 Cu1 Br1 87.86(12) . . ?
N4 Cu1 Br1 91.71(12) . . ?
N3 Cu1 Br1 125.96(12) . . ?
N1 Cu1 Br1 106.52(12) . . ?
Br1 Cu2 Br2 116.14(4) . 2_575 ?
Br1 Cu2 Br3 107.33(3) . . ?
Br2 Cu2 Br3 116.69(3) 2_575 . ?
Br1 Cu2 Br2 117.26(3) . . ?
Br2 Cu2 Br2 99.42(3) 2_575 . ?
Br3 Cu2 Br2 98.95(3) . . ?
Br4 Cu3 Br3 145.39(4) . . ?
Br4 Cu3 Br2 111.96(3) . . ?
Br3 Cu3 Br2 102.64(3) . . ?
N1 C1 C2 123.0(5) . . ?
C1 C2 C3 118.2(5) . . ?
C4 C3 C2 119.1(5) . . ?
C3 C4 C5 119.4(5) . . ?
N1 C5 C4 121.6(5) . . ?
N1 C5 C6 115.1(4) . . ?
C4 C5 C6 123.2(4) . . ?
N2 C6 C7 121.4(5) . . ?
N2 C6 C5 115.1(4) . . ?
C7 C6 C5 123.4(5) . . ?
C8 C7 C6 118.5(5) . . ?
C9 C8 C7 120.0(5) . . ?
C8 C9 C10 118.7(5) . . ?
N2 C10 C9 121.7(5) . . ?
N3 C11 C12 122.3(5) . . ?
C11 C12 C13 118.7(5) . . ?
C14 C13 C12 118.6(5) . . ?
C13 C14 C15 119.8(5) . . ?
N3 C15 C14 121.4(5) . . ?
N3 C15 C16 114.8(4) . . ?
C14 C15 C16 123.8(4) . . ?
N4 C16 C17 121.8(5) . . ?
N4 C16 C15 115.1(4) . . ?
C17 C16 C15 123.1(5) . . ?
C18 C17 C16 118.3(5) . . ?
C17 C18 C19 119.6(5) . . ?
C20 C19 C18 119.2(5) . . ?
N4 C20 C19 122.0(5) . . ?
C1 N1 C5 118.8(4) . . ?
C1 N1 Cu1 128.2(3) . . ?
C5 N1 Cu1 112.9(3) . . ?
C10 N2 C6 119.6(4) . . ?
C10 N2 Cu1 124.4(3) . . ?
C6 N2 Cu1 115.9(3) . . ?
C11 N3 C15 119.1(4) . . ?
C11 N3 Cu1 127.4(3) . . ?
C15 N3 Cu1 113.5(3) . . ?
C16 N4 C20 119.1(4) . . ?
C16 N4 Cu1 115.6(3) . . ?
C20 N4 Cu1 125.2(3) . . ?

loop_
_geom_bond_atom_site_label_1
_geom_bond_atom_site_label_2
_geom_bond_distance
_geom_bond_site_symmetry_2
_geom_bond_publ_flag
Br1 Cu2 2.4336(10) . y
Br1 Cu1 2.5753(9) . y
Br2 Cu2 2.4624(10) 2_575 y
Br2 Cu3 2.5873(10) . y
Br2 Cu2 2.5924(10) . y
Br3 Cu3 2.3359(10) . y
Br3 Cu2 2.4669(10) . y
Br4 Cu3 2.2904(10) . y
Cu1 N2 1.984(4) . y
Cu1 N4 1.986(4) . y
Cu1 N3 2.045(4) . y
Cu1 N1 2.067(4) . y
Cu2 Br2 2.4624(10) 2_575 ?
C1 N1 1.346(6) . y
C1 C2 1.375(7) . y
C2 C3 1.404(7) . y
C3 C4 1.380(7) . y
C4 C5 1.388(7) . y
C5 N1 1.348(6) . y
C5 C6 1.482(7) . y
C6 N2 1.345(6) . y
C6 C7 1.394(7) . y
C7 C8 1.385(7) . y
C8 C9 1.377(7) . y
C9 C10 1.387(7) . y
C10 N2 1.344(6) . y
C11 N3 1.336(7) . y
C11 C12 1.384(7) . y
C12 C13 1.393(7) . y
C13 C14 1.379(7) . y
C14 C15 1.382(7) . y
C15 N3 1.347(6) . y
C15 C16 1.482(7) . y
C16 N4 1.339(6) . y
C16 C17 1.401(6) . y
C17 C18 1.377(7) . y
C18 C19 1.384(8) . y
C19 C20 1.371(7) . y
C20 N4 1.349(6) . y
